data_7118336
loop_
_publ_author_name
'Ikezawa, Takahiro'
'Mutoh, Katsuya'
'Kobayashi, Yoichi'
'Abe, Jiro'

_publ_section_title
;
 Thiophene-substituted phenoxyl-imidazolyl radical complexes with high
 photosensitivity.
;
_journal_issue 12
_journal_name_full 'Chemical communications (Cambridge, England)'
_journal_page_first 2465
_journal_page_last 2468
_journal_paper_doi 10.1039/c5cc10133f
_journal_volume 52
_journal_year 2016
_chemical_formula_sum 'C39 H36 N2 O S'
_chemical_formula_weight 580.76
_chemical_properties_physical Photo-sensitive
_space_group_crystal_system monoclinic
_space_group_IT_number 14
_space_group_name_Hall '-P 2ybc'
_space_group_name_H-M_alt 'P 1 21/c 1'
_symmetry_space_group_name_Hall '-P 2ybc'
_symmetry_space_group_name_H-M 'P 1 21/c 1'
_atom_sites_solution_hydrogens geom
_atom_sites_solution_primary direct
_atom_sites_solution_secondary difmap
_audit_update_record
;
2015-11-21 deposited with the CCDC.
2016-01-04 downloaded from the CCDC.
;
_cell_angle_alpha 90
_cell_angle_beta 96.7832(10)
_cell_angle_gamma 90
_cell_formula_units_Z 4
_cell_length_a 13.1630(9)
_cell_length_b 9.4788(7)
_cell_length_c 25.5497(18)
_cell_measurement_reflns_used 4846
_cell_measurement_temperature 90.(2)
_cell_measurement_theta_max 28.0539
_cell_measurement_theta_min 2.6544
_cell_volume 3165.5(4)
_computing_cell_refinement 'SAINT V8.32B (Bruker AXS Inc., 2013)'
_computing_data_collection 'Bruker SMART APEXII'
_computing_data_reduction 'SAINT V8.32B (Bruker AXS Inc., 2013)'
_computing_molecular_graphics 'XSHELL V6.3.1 (Bruker AXS)'
_computing_publication_material 'Generate Report (Bruker AXS)'
_computing_structure_refinement 'SHELXL-2013 (Sheldrick, 2013)'
_diffrn_ambient_temperature 90.(2)
_diffrn_detector_area_resol_mean 8.3333
_diffrn_measured_fraction_theta_full 0.997
_diffrn_measured_fraction_theta_max 0.997
_diffrn_measurement_device_type 'Bruker D8 goniometer'
_diffrn_measurement_method 'omega scans'
_diffrn_radiation_monochromator graphite
_diffrn_radiation_type MoK\a
_diffrn_radiation_wavelength 0.71073
_diffrn_reflns_av_R_equivalents 0.0275
_diffrn_reflns_limit_h_max 13
_diffrn_reflns_limit_h_min -16
_diffrn_reflns_limit_k_max 11
_diffrn_reflns_limit_k_min -10
_diffrn_reflns_limit_l_max 31
_diffrn_reflns_limit_l_min -31
_diffrn_reflns_number 16398
_diffrn_reflns_theta_full 26.37
_diffrn_reflns_theta_max 26.37
_diffrn_reflns_theta_min 2.10
_diffrn_source 'sealed tube'
_exptl_absorpt_coefficient_mu 0.136
_exptl_absorpt_correction_T_max 0.96
_exptl_absorpt_correction_T_min 0.91
_exptl_absorpt_correction_type empirical
_exptl_absorpt_process_details 'SADABS Sheldrick 1996'
_exptl_crystal_colour colorless
_exptl_crystal_density_diffrn 1.219
_exptl_crystal_density_method 'not measured'
_exptl_crystal_description block
_exptl_crystal_F_000 1232
_exptl_crystal_preparation 'photochromic compound'
_exptl_crystal_recrystallization_method 'Re-crystallisation from solvent: '
_exptl_crystal_size_max 0.300
_exptl_crystal_size_mid 0.300
_exptl_crystal_size_min 0.300
_refine_diff_density_max 0.271
_refine_diff_density_min -0.292
_refine_ls_extinction_coef 0.0007(3)
_refine_ls_extinction_method SHELXL
_refine_ls_goodness_of_fit_ref 1.018
_refine_ls_hydrogen_treatment constr
_refine_ls_matrix_type full
_refine_ls_number_parameters 395
_refine_ls_number_reflns 6445
_refine_ls_number_restraints 0
_refine_ls_restrained_S_all 1.018
_refine_ls_R_factor_all 0.0556
_refine_ls_R_factor_gt 0.0388
_refine_ls_shift/su_max 0.004
_refine_ls_shift/su_mean 0.001
_refine_ls_structure_factor_coef Fsqd
_refine_ls_weighting_details 'w=1/[\s^2^(Fo^2^)+(0.0443P)^2^+1.0280P] where P=(Fo^2^+2Fc^2^)/3'
_refine_ls_weighting_scheme calc
_refine_ls_wR_factor_gt 0.0894
_refine_ls_wR_factor_ref 0.0977
_reflns_number_gt 5063
_reflns_number_total 6445
_reflns_threshold_expression 'I > 2\s(I)'
_cod_data_source_file c5cc10133f2.cif
_cod_data_source_block I
_cod_depositor_comments 'Adding full bibliography for 7118336--7118338.cif.'
_cod_database_code 7118336

loop_
_space_group_symop_operation_xyz
'x, y, z'
'-x, y+1/2, -z+1/2'
'-x, -y, -z'
'x, -y-1/2, z-1/2'

loop_
_atom_site_type_symbol
_atom_site_label
_atom_site_fract_x
_atom_site_fract_y
_atom_site_fract_z
_atom_site_U_iso_or_equiv
_atom_site_adp_type
_atom_site_calc_flag
_atom_site_refinement_flags_adp
_atom_site_refinement_flags_posn
_atom_site_occupancy
S S1 1.07672(3) 0.66534(4) 1.01674(2) 0.01847(11) Uani d . . 1
C C1 0.87992(11) 0.84446(16) 0.90799(6) 0.0172(3) Uani d . . 1
N N2 0.84719(9) 0.90623(13) 0.95693(5) 0.0165(3) Uani d . . 1
N N1 0.87516(9) 0.92409(13) 1.04446(5) 0.0170(3) Uani d . . 1
C C4 0.96654(11) 0.74956(16) 0.93357(6) 0.0178(3) Uani d . . 1
C C5 0.76178(11) 0.77986(16) 0.82766(6) 0.0182(3) Uani d . . 1
C C6 0.77239(11) 0.99667(15) 0.97072(6) 0.0163(3) Uani d . . 1
C C7 0.97920(11) 0.76639(16) 0.98720(6) 0.0173(3) Uani d . . 1
C C8 0.74016(11) 1.09373(16) 1.06158(6) 0.0170(3) Uani d . . 1
O O1 0.80740(9) 0.87582(13) 0.74790(4) 0.0309(3) Uani d . . 1
C C10 0.89347(11) 0.98002(16) 0.82509(6) 0.0170(3) Uani d . . 1
C C11 1.03676(11) 0.65508(16) 0.91524(6) 0.0190(3) Uani d . . 1
H H11 1.0387 0.6327 0.8791 0.023 Uiso calc U R 1
C C12 0.68852(11) 1.04926(16) 0.93213(6) 0.0162(3) Uani d . . 1
C C13 0.90498(11) 0.86553(16) 1.00247(6) 0.0165(3) Uani d . . 1
C C14 0.79296(11) 0.76434(16) 0.87888(6) 0.0178(3) Uani d . . 1
H H14 0.7578 0.6983 0.8981 0.021 Uiso calc U R 1
C C15 0.58998(12) 0.99687(16) 0.93374(6) 0.0199(3) Uani d . . 1
H H15 0.5781 0.9279 0.9593 0.024 Uiso calc U R 1
C C16 1.10234(12) 0.59902(16) 0.95588(6) 0.0193(3) Uani d . . 1
C C17 0.81983(12) 0.87859(16) 0.79623(6) 0.0201(3) Uani d . . 1
C C18 0.76157(11) 1.07078(17) 1.11600(6) 0.0197(3) Uani d . . 1
H H18 0.8068 0.9969 1.1286 0.024 Uiso calc U R 1
C C19 1.18557(12) 0.49642(16) 0.95384(6) 0.0219(3) Uani d . . 1
C C20 0.92146(11) 0.95907(16) 0.87644(6) 0.0171(3) Uani d . . 1
H H20 0.971 1.021 0.8941 0.02 Uiso calc U R 1
C C21 0.71768(12) 1.15437(17) 1.15162(6) 0.0224(4) Uani d . . 1
H H21 0.733 1.1374 1.1883 0.027 Uiso calc U R 1
C C22 0.79177(11) 1.00760(16) 1.02503(6) 0.0164(3) Uani d . . 1
C C23 0.62869(12) 1.28625(17) 1.08052(6) 0.0227(4) Uani d . . 1
H H23 0.5829 1.3597 1.0683 0.027 Uiso calc U R 1
C C24 0.70466(12) 1.15025(16) 0.89431(6) 0.0197(3) Uani d . . 1
H H24 0.7714 1.1871 0.8927 0.024 Uiso calc U R 1
C C25 0.70162(13) 0.59635(18) 0.75898(7) 0.0271(4) Uani d . . 1
H H25A 0.7507 0.5287 0.7765 0.041 Uiso calc U R 1
H H25B 0.7336 0.6482 0.7321 0.041 Uiso calc U R 1
H H25C 0.6414 0.5457 0.7423 0.041 Uiso calc U R 1
C C26 0.99431(13) 1.20743(17) 0.83334(6) 0.0245(4) Uani d . . 1
H H26A 0.9488 1.2451 0.8577 0.037 Uiso calc U R 1
H H26B 1.0202 1.2851 0.8133 0.037 Uiso calc U R 1
H H26C 1.0519 1.1586 0.8534 0.037 Uiso calc U R 1
C C27 0.66891(12) 0.70061(17) 0.79992(6) 0.0211(3) Uani d . . 1
C C28 0.93494(12) 1.10344(16) 0.79521(6) 0.0201(3) Uani d . . 1
C C29 0.65144(12) 1.26281(17) 1.13417(6) 0.0237(4) Uani d . . 1
H H29 0.6219 1.3205 1.1588 0.028 Uiso calc U R 1
C C30 0.52588(12) 1.14486(17) 0.86115(6) 0.0235(4) Uani d . . 1
H H30 0.4704 1.1779 0.8371 0.028 Uiso calc U R 1
C C31 0.50919(12) 1.04433(17) 0.89844(6) 0.0225(4) Uani d . . 1
H H31 0.4424 1.0078 0.8998 0.027 Uiso calc U R 1
C C32 0.67255(12) 1.20285(16) 1.04463(6) 0.0197(3) Uani d . . 1
H H32 0.6564 1.2201 1.008 0.024 Uiso calc U R 1
C C33 0.61433(13) 0.61671(19) 0.83960(7) 0.0289(4) Uani d . . 1
H H33A 0.6617 0.5476 0.8575 0.043 Uiso calc U R 1
H H33B 0.5552 0.5676 0.821 0.043 Uiso calc U R 1
H H33C 0.5911 0.6814 0.8657 0.043 Uiso calc U R 1
C C34 0.62341(13) 1.19724(17) 0.85889(6) 0.0240(4) Uani d . . 1
H H34 0.6349 1.2656 0.833 0.029 Uiso calc U R 1
C C35 0.59205(13) 0.80839(19) 0.77311(7) 0.0294(4) Uani d . . 1
H H35A 0.5297 0.7593 0.7582 0.044 Uiso calc U R 1
H H35B 0.6225 0.8568 0.7449 0.044 Uiso calc U R 1
H H35C 0.5749 0.8776 0.7992 0.044 Uiso calc U R 1
C C36 0.84628(13) 1.18439(19) 0.76449(7) 0.0303(4) Uani d . . 1
H H36A 0.8105 1.1226 0.7376 0.046 Uiso calc U R 1
H H36B 0.8731 1.2667 0.7474 0.046 Uiso calc U R 1
H H36C 0.7985 1.2156 0.7888 0.046 Uiso calc U R 1
C C37 1.28112(14) 0.33657(19) 0.90463(8) 0.0339(4) Uani d . . 1
H H37 1.2905 0.2919 0.8723 0.041 Uiso calc U R 1
C C38 1.25327(13) 0.46631(19) 0.99856(7) 0.0294(4) Uani d . . 1
H H38 1.2442 0.5103 1.0311 0.035 Uiso calc U R 1
C C39 1.34824(14) 0.30865(19) 0.94940(8) 0.0364(5) Uani d . . 1
H H39 1.4039 0.2456 0.9478 0.044 Uiso calc U R 1
C C40 1.00799(15) 1.0505(2) 0.75703(7) 0.0337(4) Uani d . . 1
H H40A 1.0644 0.9984 0.7767 0.05 Uiso calc U R 1
H H40B 1.0354 1.1311 0.7392 0.05 Uiso calc U R 1
H H40C 0.9709 0.9882 0.7308 0.05 Uiso calc U R 1
C C41 1.20055(13) 0.42925(18) 0.90687(7) 0.0284(4) Uani d . . 1
H H41 1.1548 0.4473 0.876 0.034 Uiso calc U R 1
C C42 1.33358(14) 0.3730(2) 0.99623(8) 0.0356(5) Uani d . . 1
H H42 1.3789 0.3533 1.0271 0.043 Uiso calc U R 1

loop_
_atom_site_aniso_label
_atom_site_aniso_U_11
_atom_site_aniso_U_22
_atom_site_aniso_U_33
_atom_site_aniso_U_12
_atom_site_aniso_U_13
_atom_site_aniso_U_23
S1 0.01521(19) 0.0189(2) 0.0204(2) 0.00083(15) -0.00175(14) 0.00238(16)
C1 0.0162(7) 0.0192(8) 0.0156(7) 0.0007(6) -0.0003(6) -0.0009(6)
N2 0.0154(6) 0.0188(7) 0.0143(6) 0.0004(5) -0.0022(5) 0.0003(5)
N1 0.0147(6) 0.0184(7) 0.0172(6) -0.0015(5) -0.0010(5) 0.0012(5)
C4 0.0168(8) 0.0164(8) 0.0192(8) -0.0028(6) -0.0014(6) 0.0020(6)
C5 0.0166(8) 0.0165(8) 0.0210(8) 0.0018(6) 0.0001(6) -0.0049(6)
C6 0.0148(7) 0.0149(7) 0.0189(8) -0.0022(6) 0.0004(6) 0.0013(6)
C7 0.0154(8) 0.0169(8) 0.0190(8) -0.0022(6) -0.0009(6) 0.0027(6)
C8 0.0133(7) 0.0179(8) 0.0192(8) -0.0049(6) 0.0000(6) -0.0004(6)
O1 0.0410(7) 0.0345(7) 0.0158(6) -0.0107(6) -0.0024(5) -0.0015(5)
C10 0.0152(7) 0.0168(8) 0.0186(8) 0.0029(6) 0.0006(6) -0.0013(6)
C11 0.0189(8) 0.0182(8) 0.0198(8) -0.0025(6) 0.0021(6) 0.0005(6)
C12 0.0165(8) 0.0167(8) 0.0145(7) 0.0016(6) -0.0019(6) -0.0028(6)
C13 0.0138(7) 0.0177(8) 0.0169(7) -0.0027(6) -0.0033(6) 0.0036(6)
C14 0.0153(7) 0.0157(8) 0.0222(8) -0.0003(6) 0.0016(6) 0.0010(6)
C15 0.0196(8) 0.0185(8) 0.0213(8) -0.0005(6) 0.0006(6) -0.0002(6)
C16 0.0169(8) 0.0157(8) 0.0254(8) -0.0034(6) 0.0031(6) 0.0003(7)
C17 0.0208(8) 0.0198(8) 0.0191(8) 0.0025(6) -0.0009(6) -0.0017(6)
C18 0.0159(8) 0.0226(8) 0.0195(8) -0.0027(6) -0.0027(6) 0.0000(7)
C19 0.0183(8) 0.0157(8) 0.0321(9) -0.0017(6) 0.0054(7) 0.0050(7)
C20 0.0140(7) 0.0163(8) 0.0202(8) 0.0002(6) -0.0010(6) -0.0017(6)
C21 0.0213(8) 0.0285(9) 0.0167(8) -0.0075(7) -0.0004(6) -0.0018(7)
C22 0.0135(7) 0.0163(8) 0.0189(8) -0.0031(6) -0.0007(6) 0.0026(6)
C23 0.0214(8) 0.0203(8) 0.0261(9) -0.0005(6) 0.0016(7) 0.0007(7)
C24 0.0170(8) 0.0215(8) 0.0201(8) 0.0004(6) 0.0005(6) 0.0009(7)
C25 0.0251(9) 0.0260(9) 0.0292(9) -0.0023(7) -0.0009(7) -0.0117(8)
C26 0.0268(9) 0.0212(9) 0.0239(8) -0.0046(7) -0.0038(7) 0.0049(7)
C27 0.0181(8) 0.0222(8) 0.0220(8) -0.0003(6) -0.0018(6) -0.0069(7)
C28 0.0219(8) 0.0198(8) 0.0179(8) -0.0005(6) -0.0001(6) 0.0014(6)
C29 0.0227(8) 0.0244(9) 0.0246(9) -0.0054(7) 0.0056(7) -0.0070(7)
C30 0.0211(8) 0.0277(9) 0.0196(8) 0.0081(7) -0.0059(6) -0.0037(7)
C31 0.0158(8) 0.0239(9) 0.0268(9) -0.0011(6) -0.0017(6) -0.0045(7)
C32 0.0207(8) 0.0198(8) 0.0182(8) -0.0025(6) 0.0004(6) 0.0010(6)
C33 0.0226(9) 0.0332(10) 0.0302(9) -0.0087(7) 0.0001(7) -0.0066(8)
C34 0.0275(9) 0.0244(9) 0.0196(8) 0.0040(7) 0.0011(7) 0.0047(7)
C35 0.0240(9) 0.0319(10) 0.0295(9) 0.0045(7) -0.0083(7) -0.0089(8)
C36 0.0293(9) 0.0289(10) 0.0302(9) -0.0031(7) -0.0075(7) 0.0113(8)
C37 0.0321(10) 0.0244(9) 0.0466(11) 0.0008(8) 0.0111(9) -0.0087(9)
C38 0.0296(10) 0.0307(10) 0.0295(9) 0.0096(8) 0.0096(8) 0.0095(8)
C39 0.0314(10) 0.0260(10) 0.0543(12) 0.0108(8) 0.0163(9) 0.0072(9)
C40 0.0407(11) 0.0315(10) 0.0312(10) -0.0042(8) 0.0145(8) -0.0017(8)
C41 0.0242(9) 0.0224(9) 0.0382(10) -0.0030(7) 0.0018(8) -0.0049(8)
C42 0.0298(10) 0.0391(11) 0.0392(11) 0.0149(8) 0.0088(8) 0.0150(9)

loop_
_atom_type_symbol
_atom_type_description
_atom_type_scat_dispersion_real
_atom_type_scat_dispersion_imag
_atom_type_scat_source
C C 0.0033 0.0016 'International Tables Vol C Tables 4.2.6.8 and 6.1.1.4'
H H 0.0000 0.0000 'International Tables Vol C Tables 4.2.6.8 and 6.1.1.4'
N N 0.0061 0.0033 'International Tables Vol C Tables 4.2.6.8 and 6.1.1.4'
O O 0.0106 0.0060 'International Tables Vol C Tables 4.2.6.8 and 6.1.1.4'
S S 0.1246 0.1234 'International Tables Vol C Tables 4.2.6.8 and 6.1.1.4'

loop_
_geom_angle_atom_site_label_1
_geom_angle_atom_site_label_2
_geom_angle_atom_site_label_3
_geom_angle
C7 S1 C16 91.30(7)
N2 C1 C20 109.12(12)
N2 C1 C14 109.67(12)
C20 C1 C14 114.08(12)
N2 C1 C4 98.44(11)
C20 C1 C4 110.77(12)
C14 C1 C4 113.58(12)
C13 N2 C6 107.41(12)
C13 N2 C1 114.59(12)
C6 N2 C1 138.00(12)
C13 N1 C22 104.38(12)
C7 C4 C11 113.59(14)
C7 C4 C1 110.72(13)
C11 C4 C1 135.65(14)
C14 C5 C17 118.52(14)
C14 C5 C27 122.38(14)
C17 C5 C27 119.10(13)
N2 C6 C22 104.44(12)
N2 C6 C12 122.54(13)
C22 C6 C12 132.71(14)
C4 C7 C13 109.89(13)
C4 C7 S1 111.94(12)
C13 C7 S1 138.17(12)
C32 C8 C18 117.87(14)
C32 C8 C22 122.68(13)
C18 C8 C22 119.41(14)
C20 C10 C17 118.45(14)
C20 C10 C28 122.01(14)
C17 C10 C28 119.54(13)
C16 C11 C4 111.90(14)
C16 C11 H11 124.1
C4 C11 H11 124.1
C15 C12 C24 118.92(14)
C15 C12 C6 118.99(13)
C24 C12 C6 122.09(13)
N1 C13 N2 112.77(13)
N1 C13 C7 140.95(14)
N2 C13 C7 106.26(13)
C5 C14 C1 124.12(14)
C5 C14 H14 117.9
C1 C14 H14 117.9
C31 C15 C12 120.68(15)
C31 C15 H15 119.7
C12 C15 H15 119.7
C11 C16 C19 129.21(15)
C11 C16 S1 111.27(12)
C19 C16 S1 119.52(12)
O1 C17 C10 120.77(14)
O1 C17 C5 120.66(14)
C10 C17 C5 118.57(13)
C21 C18 C8 120.84(15)
C21 C18 H18 119.6
C8 C18 H18 119.6
C41 C19 C38 118.11(15)
C41 C19 C16 120.98(15)
C38 C19 C16 120.89(15)
C10 C20 C1 124.20(14)
C10 C20 H20 117.9
C1 C20 H20 117.9
C18 C21 C29 120.56(15)
C18 C21 H21 119.7
C29 C21 H21 119.7
C6 C22 N1 110.98(13)
C6 C22 C8 129.46(14)
N1 C22 C8 119.55(13)
C29 C23 C32 120.29(15)
C29 C23 H23 119.9
C32 C23 H23 119.9
C34 C24 C12 120.18(15)
C34 C24 H24 119.9
C12 C24 H24 119.9
C27 C25 H25A 109.5
C27 C25 H25B 109.5
H25A C25 H25B 109.5
C27 C25 H25C 109.5
H25A C25 H25C 109.5
H25B C25 H25C 109.5
C28 C26 H26A 109.5
C28 C26 H26B 109.5
H26A C26 H26B 109.5
C28 C26 H26C 109.5
H26A C26 H26C 109.5
H26B C26 H26C 109.5
C33 C27 C5 111.00(13)
C33 C27 C25 107.91(13)
C5 C27 C25 110.92(13)
C33 C27 C35 107.68(14)
C5 C27 C35 109.04(13)
C25 C27 C35 110.24(13)
C36 C28 C10 110.04(13)
C36 C28 C26 107.67(13)
C10 C28 C26 111.04(12)
C36 C28 C40 109.56(14)
C10 C28 C40 110.75(13)
C26 C28 C40 107.69(14)
C23 C29 C21 119.40(15)
C23 C29 H29 120.3
C21 C29 H29 120.3
C31 C30 C34 119.97(15)
C31 C30 H30 120.0
C34 C30 H30 120.0
C30 C31 C15 119.99(15)
C30 C31 H31 120.0
C15 C31 H31 120.0
C23 C32 C8 121.05(14)
C23 C32 H32 119.5
C8 C32 H32 119.5
C27 C33 H33A 109.5
C27 C33 H33B 109.5
H33A C33 H33B 109.5
C27 C33 H33C 109.5
H33A C33 H33C 109.5
H33B C33 H33C 109.5
C30 C34 C24 120.26(15)
C30 C34 H34 119.9
C24 C34 H34 119.9
C27 C35 H35A 109.5
C27 C35 H35B 109.5
H35A C35 H35B 109.5
C27 C35 H35C 109.5
H35A C35 H35C 109.5
H35B C35 H35C 109.5
C28 C36 H36A 109.5
C28 C36 H36B 109.5
H36A C36 H36B 109.5
C28 C36 H36C 109.5
H36A C36 H36C 109.5
H36B C36 H36C 109.5
C41 C37 C39 120.28(17)
C41 C37 H37 119.9
C39 C37 H37 119.9
C42 C38 C19 120.87(17)
C42 C38 H38 119.6
C19 C38 H38 119.6
C42 C39 C37 119.44(17)
C42 C39 H39 120.3
C37 C39 H39 120.3
C28 C40 H40A 109.5
C28 C40 H40B 109.5
H40A C40 H40B 109.5
C28 C40 H40C 109.5
H40A C40 H40C 109.5
H40B C40 H40C 109.5
C37 C41 C19 120.87(17)
C37 C41 H41 119.6
C19 C41 H41 119.6
C39 C42 C38 120.43(18)
C39 C42 H42 119.8
C38 C42 H42 119.8

loop_
_geom_bond_atom_site_label_1
_geom_bond_atom_site_label_2
_geom_bond_distance
S1 C7 1.7046(15)
S1 C16 1.7465(16)
C1 N2 1.4896(19)
C1 C20 1.494(2)
C1 C14 1.496(2)
C1 C4 1.536(2)
N2 C13 1.3685(18)
N2 C6 1.3821(19)
N1 C13 1.3085(19)
N1 C22 1.3961(18)
C4 C7 1.370(2)
C4 C11 1.406(2)
C5 C14 1.332(2)
C5 C17 1.500(2)
C5 C27 1.535(2)
C6 C22 1.385(2)
C6 C12 1.477(2)
C7 C13 1.442(2)
C8 C32 1.399(2)
C8 C18 1.403(2)
C8 C22 1.466(2)
O1 C17 1.2264(18)
C10 C20 1.335(2)
C10 C17 1.496(2)
C10 C28 1.532(2)
C11 C16 1.376(2)
C11 H11 0.95
C12 C15 1.394(2)
C12 C24 1.394(2)
C14 H14 0.95
C15 C31 1.386(2)
C15 H15 0.95
C16 C19 1.471(2)
C18 C21 1.384(2)
C18 H18 0.95
C19 C41 1.393(2)
C19 C38 1.393(2)
C20 H20 0.95
C21 C29 1.387(2)
C21 H21 0.95
C23 C29 1.386(2)
C23 C32 1.387(2)
C23 H23 0.95
C24 C34 1.390(2)
C24 H24 0.95
C25 C27 1.537(2)
C25 H25A 0.98
C25 H25B 0.98
C25 H25C 0.98
C26 C28 1.533(2)
C26 H26A 0.98
C26 H26B 0.98
C26 H26C 0.98
C27 C33 1.533(2)
C27 C35 1.540(2)
C28 C36 1.533(2)
C28 C40 1.533(2)
C29 H29 0.95
C30 C31 1.383(2)
C30 C34 1.384(2)
C30 H30 0.95
C31 H31 0.95
C32 H32 0.95
C33 H33A 0.98
C33 H33B 0.98
C33 H33C 0.98
C34 H34 0.95
C35 H35A 0.98
C35 H35B 0.98
C35 H35C 0.98
C36 H36A 0.98
C36 H36B 0.98
C36 H36C 0.98
C37 C41 1.384(2)
C37 C39 1.386(3)
C37 H37 0.95
C38 C42 1.385(2)
C38 H38 0.95
C39 C42 1.377(3)
C39 H39 0.95
C40 H40A 0.98
C40 H40B 0.98
C40 H40C 0.98
C41 H41 0.95
C42 H42 0.95
